data_7215214
loop_
_publ_author_name
'Anantharaman, Ganapathi'
'Singh, Namita'

_publ_section_title
;
 Coordination Polymers Built with Transition Metal Sulphates and Angular
 2,5-bis(imidazol-1-yl)thiophene (thim2): Synthesis, Structure and
 Photoluminescent Properties
;
_journal_name_full CrystEngComm
_journal_paper_doi 10.1039/c4ce00691g
_journal_year 2014
_chemical_formula_moiety 'C20 H16 N8 Ni O4 S3'
_chemical_formula_sum 'C20 H16 N8 Ni O4 S3'
_chemical_formula_weight 587.30
_chemical_name_common 'coordination Polymer'
_chemical_name_systematic
; 
 ? 
;
_space_group_IT_number 15
_symmetry_cell_setting monoclinic
_symmetry_space_group_name_Hall '-C 2yc'
_symmetry_space_group_name_H-M 'C 1 2/c 1'
_atom_sites_solution_hydrogens geom
_atom_sites_solution_primary direct
_atom_sites_solution_secondary difmap
_audit_creation_method SHELXL-97
_cell_angle_alpha 90.00
_cell_angle_beta 92.83(3)
_cell_angle_gamma 90.00
_cell_formula_units_Z 4
_cell_length_a 17.711(4)
_cell_length_b 13.498(3)
_cell_length_c 12.670(3)
_cell_measurement_reflns_used 2129
_cell_measurement_temperature 100(2)
_cell_measurement_theta_max 26.96
_cell_measurement_theta_min 2.45
_cell_volume 3025.2(12)
_computing_cell_refinement 'Bruker SMART'
_computing_data_collection 'Bruker SMART'
_computing_data_reduction 'Bruker SAINT'
_computing_structure_refinement 'SHELXL-97 (Sheldrick, 1997)'
_computing_structure_solution 'SHELXS-97 (Sheldrick, 1990)'
_diffrn_ambient_temperature 100(2)
_diffrn_measured_fraction_theta_full 0.999
_diffrn_measured_fraction_theta_max 0.999
_diffrn_measurement_device_type 'CCD area detector'
_diffrn_measurement_method 'phi and omega scans'
_diffrn_radiation_monochromator graphite
_diffrn_radiation_source 'fine-focus sealed tube'
_diffrn_radiation_type MoK\a
_diffrn_radiation_wavelength 0.71073
_diffrn_reflns_av_R_equivalents 0.0523
_diffrn_reflns_av_sigmaI/netI 0.0592
_diffrn_reflns_limit_h_max 12
_diffrn_reflns_limit_h_min -21
_diffrn_reflns_limit_k_max 14
_diffrn_reflns_limit_k_min -16
_diffrn_reflns_limit_l_max 15
_diffrn_reflns_limit_l_min -14
_diffrn_reflns_number 8379
_diffrn_reflns_theta_full 26.00
_diffrn_reflns_theta_max 26.00
_diffrn_reflns_theta_min 1.90
_exptl_absorpt_coefficient_mu 0.885
_exptl_absorpt_correction_T_max 0.9739
_exptl_absorpt_correction_T_min 0.9326
_exptl_absorpt_correction_type empirical
_exptl_absorpt_process_details sadabs
_exptl_crystal_colour GREEN
_exptl_crystal_density_diffrn 1.289
_exptl_crystal_density_method 'not measured'
_exptl_crystal_description BLOCK
_exptl_crystal_F_000 1200
_exptl_crystal_size_max 0.08
_exptl_crystal_size_mid 0.05
_exptl_crystal_size_min 0.03
_platon_squeeze_details
;
;
_refine_diff_density_max 1.090
_refine_diff_density_min -0.592
_refine_diff_density_rms 0.116
_refine_ls_extinction_method none
_refine_ls_goodness_of_fit_ref 1.127
_refine_ls_hydrogen_treatment constr
_refine_ls_matrix_type full
_refine_ls_number_parameters 165
_refine_ls_number_reflns 2981
_refine_ls_number_restraints 0
_refine_ls_restrained_S_all 1.127
_refine_ls_R_factor_all 0.0691
_refine_ls_R_factor_gt 0.0522
_refine_ls_shift/su_max 0.000
_refine_ls_shift/su_mean 0.000
_refine_ls_structure_factor_coef Fsqd
_refine_ls_weighting_details 'calc w=1/[\s^2^(Fo^2^)+(0.0967P)^2^+0.0000P] where P=(Fo^2^+2Fc^2^)/3'
_refine_ls_weighting_scheme calc
_refine_ls_wR_factor_gt 0.1496
_refine_ls_wR_factor_ref 0.1668
_reflns_number_gt 2291
_reflns_number_total 2981
_reflns_threshold_expression >2sigma(I)
_cod_data_source_file c4ce00691g2.cif
_cod_data_source_block 19octb
_cod_depositor_comments
;
The following automatic conversions were performed:

'_symmetry_cell_setting' value 'Monoclinic' changed to 'monoclinic'
according to
/usr/data/users/saulius/crontab/automatic-downloads/rss-feeds/RSC/lib/dictionaries/cif_core.dic
dictionary named 'cif_core.dic' version 2.4.2 from
2011-04-26.

'_exptl_absorpt_correction_type' value 'EMPIRICAL'
changed to 'empirical' according to
/usr/data/users/saulius/crontab/automatic-downloads/rss-feeds/RSC/lib/dictionaries/cif_core.dic
dictionary named 'cif_core.dic' version 2.4.2 from 2011-04-26.

Automatic conversion script
Id: cif_fix_values 2281 2013-09-26 08:29:07Z andrius 
;
_cod_original_cell_volume 3025.3(10)
_cod_original_sg_symbol_H-M C2/c
_cod_database_code 7215214

loop_
_symmetry_equiv_pos_as_xyz
'x, y, z'
'-x, y, -z+1/2'
'x+1/2, y+1/2, z'
'-x+1/2, y+1/2, -z+1/2'
'-x, -y, -z'
'x, -y, z-1/2'
'-x+1/2, -y+1/2, -z'
'x+1/2, -y+1/2, z-1/2'

loop_
_atom_site_label
_atom_site_type_symbol
_atom_site_fract_x
_atom_site_fract_y
_atom_site_fract_z
_atom_site_U_iso_or_equiv
_atom_site_adp_type
_atom_site_occupancy
_atom_site_symmetry_multiplicity
_atom_site_calc_flag
_atom_site_refinement_flags
Ni1 Ni 0.5000 0.0000 0.5000 0.0193(2) Uani 1 2 d S
S1 S 0.27346(6) 0.32572(8) 0.22265(8) 0.0322(3) Uani 1 1 d .
S2 S 0.5000 0.11645(9) 0.7500 0.0224(3) Uani 1 2 d S
O1 O 0.49927(13) 0.05202(18) 0.65631(18) 0.0238(6) Uani 1 1 d .
O2 O 0.43160(16) 0.1780(2) 0.7467(2) 0.0336(7) Uani 1 1 d .
N1 N 0.45049(17) 0.1310(2) 0.4381(2) 0.0236(7) Uani 1 1 d .
N2 N 0.39389(17) 0.2357(2) 0.3275(2) 0.0261(7) Uani 1 1 d .
N3 N 0.22397(17) 0.3978(2) 0.0315(2) 0.0280(7) Uani 1 1 d .
N4 N 0.61007(16) 0.0471(2) 0.4839(2) 0.0233(7) Uani 1 1 d .
C1 C 0.4270(2) 0.1460(3) 0.3389(3) 0.0248(8) Uani 1 1 d .
H1 H 0.4324 0.1010 0.2843 0.030 Uiso 1 1 calc R
C2 C 0.4312(3) 0.2143(3) 0.4924(3) 0.0374(10) Uani 1 1 d .
H2 H 0.4407 0.2241 0.5645 0.045 Uiso 1 1 calc R
C3 C 0.3963(3) 0.2805(3) 0.4254(3) 0.0373(10) Uani 1 1 d .
H3 H 0.3780 0.3428 0.4421 0.045 Uiso 1 1 calc R
C4 C 0.3643(2) 0.2768(3) 0.2298(3) 0.0266(8) Uani 1 1 d .
C5 C 0.3982(2) 0.2810(3) 0.1386(3) 0.0384(10) Uani 1 1 d .
H5 H 0.4475 0.2598 0.1299 0.046 Uiso 1 1 calc R
C6 C 0.3501(2) 0.3219(3) 0.0550(3) 0.0350(10) Uani 1 1 d .
H6 H 0.3639 0.3282 -0.0146 0.042 Uiso 1 1 calc R
C7 C 0.2824(2) 0.3501(3) 0.0897(3) 0.0270(8) Uani 1 1 d .
C8 C 0.2299(2) 0.4476(4) -0.0631(3) 0.0398(11) Uani 1 1 d .
H8 H 0.2735 0.4559 -0.1003 0.048 Uiso 1 1 calc R
C9 C 0.6606(2) 0.0184(3) 0.4093(3) 0.0347(10) Uani 1 1 d .
H9 H 0.6482 -0.0189 0.3492 0.042 Uiso 1 1 calc R
C10 C 0.6507(2) 0.0988(3) 0.5556(3) 0.0235(8) Uani 1 1 d .
H10 H 0.6312 0.1287 0.6146 0.028 Uiso 1 1 calc R

loop_
_atom_site_aniso_label
_atom_site_aniso_U_11
_atom_site_aniso_U_22
_atom_site_aniso_U_33
_atom_site_aniso_U_23
_atom_site_aniso_U_13
_atom_site_aniso_U_12
Ni1 0.0170(4) 0.0298(4) 0.0109(4) 0.0002(2) -0.0007(2) 0.0001(2)
S1 0.0261(5) 0.0510(6) 0.0196(5) 0.0076(4) 0.0029(4) 0.0105(4)
S2 0.0242(7) 0.0311(7) 0.0120(6) 0.000 0.0005(5) 0.000
O1 0.0235(14) 0.0369(14) 0.0107(12) -0.0021(10) -0.0012(10) -0.0022(11)
O2 0.0367(16) 0.0439(16) 0.0214(14) 0.0089(11) 0.0120(12) 0.0164(13)
N1 0.0223(16) 0.0335(17) 0.0151(15) 0.0019(12) 0.0014(12) 0.0033(13)
N2 0.0205(16) 0.0397(18) 0.0177(15) 0.0034(13) -0.0011(12) 0.0024(14)
N3 0.0175(15) 0.0450(19) 0.0213(17) 0.0057(14) -0.0003(12) 0.0057(14)
N4 0.0171(15) 0.0385(18) 0.0142(15) -0.0033(12) -0.0003(12) -0.0027(13)
C1 0.0212(19) 0.033(2) 0.0195(19) 0.0043(15) -0.0022(15) 0.0038(15)
C2 0.057(3) 0.039(2) 0.0151(19) 0.0001(16) -0.0036(18) 0.010(2)
C3 0.049(3) 0.041(2) 0.021(2) -0.0030(17) -0.0009(18) 0.018(2)
C4 0.028(2) 0.033(2) 0.0178(19) 0.0034(14) -0.0040(15) 0.0061(16)
C5 0.029(2) 0.063(3) 0.024(2) 0.0100(19) -0.0016(17) 0.016(2)
C6 0.026(2) 0.060(3) 0.018(2) 0.0063(17) 0.0022(16) 0.0158(19)
C7 0.0203(18) 0.039(2) 0.022(2) 0.0041(15) -0.0026(15) 0.0015(16)
C8 0.024(2) 0.072(3) 0.025(2) 0.018(2) 0.0087(17) 0.010(2)
C9 0.025(2) 0.060(3) 0.019(2) -0.0142(18) 0.0000(16) -0.0030(19)
C10 0.0211(18) 0.0303(18) 0.0192(19) -0.0050(14) 0.0016(14) -0.0003(15)

loop_
_atom_type_symbol
_atom_type_description
_atom_type_scat_dispersion_real
_atom_type_scat_dispersion_imag
_atom_type_scat_source
C C 0.0033 0.0016 'International Tables Vol C Tables 4.2.6.8 and 6.1.1.4'
H H 0.0000 0.0000 'International Tables Vol C Tables 4.2.6.8 and 6.1.1.4'
N N 0.0061 0.0033 'International Tables Vol C Tables 4.2.6.8 and 6.1.1.4'
O O 0.0106 0.0060 'International Tables Vol C Tables 4.2.6.8 and 6.1.1.4'
S S 0.1246 0.1234 'International Tables Vol C Tables 4.2.6.8 and 6.1.1.4'
Ni Ni 0.3393 1.1124 'International Tables Vol C Tables 4.2.6.8 and 6.1.1.4'

loop_
_geom_angle_atom_site_label_1
_geom_angle_atom_site_label_2
_geom_angle_atom_site_label_3
_geom_angle
_geom_angle_site_symmetry_1
_geom_angle_site_symmetry_3
N4 Ni1 N4 180.00(5) 5_656 .
N4 Ni1 O1 87.70(11) 5_656 .
N4 Ni1 O1 92.30(11) . .
N4 Ni1 O1 92.30(11) 5_656 5_656
N4 Ni1 O1 87.70(11) . 5_656
O1 Ni1 O1 180.0 . 5_656
N4 Ni1 N1 85.29(12) 5_656 .
N4 Ni1 N1 94.71(12) . .
O1 Ni1 N1 92.79(11) . .
O1 Ni1 N1 87.21(11) 5_656 .
N4 Ni1 N1 94.71(12) 5_656 5_656
N4 Ni1 N1 85.29(12) . 5_656
O1 Ni1 N1 87.21(11) . 5_656
O1 Ni1 N1 92.79(11) 5_656 5_656
N1 Ni1 N1 180.0 . 5_656
C7 S1 C4 89.63(18) . .
O2 S2 O2 111.0(2) . 2_656
O2 S2 O1 109.39(14) . 2_656
O2 S2 O1 109.72(15) 2_656 2_656
O2 S2 O1 109.72(15) . .
O2 S2 O1 109.39(14) 2_656 .
O1 S2 O1 107.5(2) 2_656 .
S2 O1 Ni1 163.25(17) . .
C1 N1 C2 106.1(3) . .
C1 N1 Ni1 126.1(3) . .
C2 N1 Ni1 127.6(2) . .
C1 N2 C3 107.6(3) . .
C1 N2 C4 125.4(3) . .
C3 N2 C4 127.0(3) . .
C10 N3 C8 107.2(3) 8_455 .
C10 N3 C7 126.3(3) 8_455 .
C8 N3 C7 126.5(3) . .
C10 N4 C9 105.5(3) . .
C10 N4 Ni1 125.1(2) . .
C9 N4 Ni1 128.5(3) . .
N1 C1 N2 110.8(3) . .
N1 C1 H1 124.6 . .
N2 C1 H1 124.6 . .
C3 C2 N1 110.0(3) . .
C3 C2 H2 125.0 . .
N1 C2 H2 125.0 . .
C2 C3 N2 105.5(3) . .
C2 C3 H3 127.2 . .
N2 C3 H3 127.2 . .
C5 C4 N2 127.3(4) . .
C5 C4 S1 113.3(3) . .
N2 C4 S1 119.4(3) . .
C4 C5 C6 112.4(4) . .
C4 C5 H5 123.8 . .
C6 C5 H5 123.8 . .
C7 C6 C5 111.8(4) . .
C7 C6 H6 124.1 . .
C5 C6 H6 124.1 . .
C6 C7 N3 127.1(3) . .
C6 C7 S1 112.9(3) . .
N3 C7 S1 120.0(3) . .
C9 C8 N3 106.5(3) 8_455 .
C9 C8 H8 126.7 8_455 .
N3 C8 H8 126.7 . .
C8 C9 N4 109.8(3) 8_556 .
C8 C9 H9 125.1 8_556 .
N4 C9 H9 125.1 . .
N4 C10 N3 110.9(3) . 8_556
N4 C10 H10 124.5 . .
N3 C10 H10 124.5 8_556 .

loop_
_geom_bond_atom_site_label_1
_geom_bond_atom_site_label_2
_geom_bond_distance
_geom_bond_site_symmetry_2
Ni1 N4 2.070(3) 5_656
Ni1 N4 2.070(3) .
Ni1 O1 2.102(2) .
Ni1 O1 2.102(2) 5_656
Ni1 N1 2.108(3) .
Ni1 N1 2.108(3) 5_656
S1 C7 1.731(4) .
S1 C4 1.737(4) .
S2 O2 1.468(3) .
S2 O2 1.468(3) 2_656
S2 O1 1.471(2) 2_656
S2 O1 1.471(2) .
N1 C1 1.320(5) .
N1 C2 1.371(5) .
N2 C1 1.349(5) .
N2 C3 1.379(5) .
N2 C4 1.431(4) .
N3 C10 1.348(5) 8_455
N3 C8 1.383(5) .
N3 C7 1.398(5) .
N4 C10 1.330(4) .
N4 C9 1.388(5) .
C1 H1 0.9300 .
C2 C3 1.360(5) .
C2 H2 0.9300 .
C3 H3 0.9300 .
C4 C5 1.329(6) .
C5 C6 1.436(5) .
C5 H5 0.9300 .
C6 C7 1.352(5) .
C6 H6 0.9300 .
C8 C9 1.342(6) 8_455
C8 H8 0.9300 .
C9 C8 1.342(6) 8_556
C9 H9 0.9300 .
C10 N3 1.348(5) 8_556
C10 H10 0.9300 .

loop_
_geom_torsion_atom_site_label_1
_geom_torsion_atom_site_label_2
_geom_torsion_atom_site_label_3
_geom_torsion_atom_site_label_4
_geom_torsion
_geom_torsion_site_symmetry_1
_geom_torsion_site_symmetry_4
O2 S2 O1 Ni1 64.4(6) . .
O2 S2 O1 Ni1 -57.7(6) 2_656 .
O1 S2 O1 Ni1 -176.8(6) 2_656 .
N4 Ni1 O1 S2 -112.7(5) 5_656 .
N4 Ni1 O1 S2 67.3(5) . .
O1 Ni1 O1 S2 127(20) 5_656 .
N1 Ni1 O1 S2 -27.5(5) . .
N1 Ni1 O1 S2 152.5(5) 5_656 .
N4 Ni1 N1 C1 -85.4(3) 5_656 .
N4 Ni1 N1 C1 94.6(3) . .
O1 Ni1 N1 C1 -172.8(3) . .
O1 Ni1 N1 C1 7.2(3) 5_656 .
N1 Ni1 N1 C1 175(33) 5_656 .
N4 Ni1 N1 C2 89.5(3) 5_656 .
N4 Ni1 N1 C2 -90.5(3) . .
O1 Ni1 N1 C2 2.1(3) . .
O1 Ni1 N1 C2 -177.9(3) 5_656 .
N1 Ni1 N1 C2 -10(33) 5_656 .
N4 Ni1 N4 C10 -28(27) 5_656 .
O1 Ni1 N4 C10 -5.2(3) . .
O1 Ni1 N4 C10 174.8(3) 5_656 .
N1 Ni1 N4 C10 87.8(3) . .
N1 Ni1 N4 C10 -92.2(3) 5_656 .
N4 Ni1 N4 C9 140(28) 5_656 .
O1 Ni1 N4 C9 162.1(3) . .
O1 Ni1 N4 C9 -17.9(3) 5_656 .
N1 Ni1 N4 C9 -104.9(3) . .
N1 Ni1 N4 C9 75.1(3) 5_656 .
C2 N1 C1 N2 0.4(4) . .
Ni1 N1 C1 N2 176.2(2) . .
C3 N2 C1 N1 -0.2(4) . .
C4 N2 C1 N1 177.9(3) . .
C1 N1 C2 C3 -0.5(5) . .
Ni1 N1 C2 C3 -176.2(3) . .
N1 C2 C3 N2 0.4(5) . .
C1 N2 C3 C2 -0.1(5) . .
C4 N2 C3 C2 -178.2(4) . .
C1 N2 C4 C5 -48.3(6) . .
C3 N2 C4 C5 129.4(5) . .
C1 N2 C4 S1 130.2(3) . .
C3 N2 C4 S1 -52.1(5) . .
C7 S1 C4 C5 1.1(3) . .
C7 S1 C4 N2 -177.6(3) . .
N2 C4 C5 C6 176.4(4) . .
S1 C4 C5 C6 -2.1(5) . .
C4 C5 C6 C7 2.4(6) . .
C5 C6 C7 N3 176.0(4) . .
C5 C6 C7 S1 -1.5(5) . .
C10 N3 C7 C6 160.2(4) 8_455 .
C8 N3 C7 C6 -17.7(7) . .
C10 N3 C7 S1 -22.4(5) 8_455 .
C8 N3 C7 S1 159.7(4) . .
C4 S1 C7 C6 0.3(3) . .
C4 S1 C7 N3 -177.4(3) . .
C10 N3 C8 C9 1.8(5) 8_455 8_455
C7 N3 C8 C9 -180.0(4) . 8_455
C10 N4 C9 C8 0.2(5) . 8_556
Ni1 N4 C9 C8 -169.1(3) . 8_556
C9 N4 C10 N3 -1.4(4) . 8_556
Ni1 N4 C10 N3 168.4(2) . 8_556

loop_
_platon_squeeze_void_nr
_platon_squeeze_void_average_x
_platon_squeeze_void_average_y
_platon_squeeze_void_average_z
_platon_squeeze_void_volume
_platon_squeeze_void_count_electrons
_platon_squeeze_void_content
1 0.004 -0.007 -0.003 954 283 ' '
